data_7223800
loop_
_publ_author_name
'Pal, Kumar Bhaskar'
'Sarkar, Vikramjit'
'Mukhopadhyay, Balaram'

_publ_section_title
;
 Hydrogen bonding-induced conformational change in a crystalline sugar
 derivative
;
_journal_issue 7
_journal_name_full CrystEngComm
_journal_page_first 1156
_journal_paper_doi 10.1039/C5CE01893E
_journal_volume 18
_journal_year 2016
_chemical_absolute_configuration ad
_chemical_formula_moiety 'C13 H18 O5 S'
_chemical_formula_sum 'C13 H18 O5 S'
_chemical_formula_weight 286.33
_chemical_name_systematic
;
 ? 
;
_space_group_crystal_system monoclinic
_space_group_IT_number 4
_space_group_name_Hall 'P 2yb'
_space_group_name_H-M_alt 'P 1 21 1'
_symmetry_space_group_name_Hall 'P 2yb'
_symmetry_space_group_name_H-M 'P 1 21 1'
_atom_sites_solution_hydrogens geom
_atom_sites_solution_primary direct
_atom_sites_solution_secondary difmap
_audit_creation_date 2015-12-03
_audit_creation_method
;
Olex2 1.2
(compiled 2015.09.30 svn.r3233 for OlexSys, GUI svn.r5103)
;
_audit_update_record
;
2015-12-07 deposited with the CCDC.
2016-01-07 downloaded from the CCDC.
;
_cell_angle_alpha 90.00
_cell_angle_beta 96.403(5)
_cell_angle_gamma 90.00
_cell_formula_units_Z 2
_cell_length_a 5.1361(3)
_cell_length_b 8.6117(5)
_cell_length_c 15.7890(8)
_cell_measurement_reflns_used 1560
_cell_measurement_temperature 291.85(10)
_cell_measurement_theta_max 27.3120
_cell_measurement_theta_min 2.5870
_cell_volume 694.00(7)
_computing_cell_refinement
;
CrysAlisPro, Agilent Technologies,
Version 1.171.37.33c (release 11-04-2014 CrysAlis171 .NET)
(compiled Apr 11 2014,15:12:41)
;
_computing_data_collection
;
CrysAlisPro, Agilent Technologies,
Version 1.171.37.33c (release 11-04-2014 CrysAlis171 .NET)
(compiled Apr 11 2014,15:12:41)
;
_computing_data_reduction
;
CrysAlisPro, Agilent Technologies,
Version 1.171.37.33c (release 11-04-2014 CrysAlis171 .NET)
(compiled Apr 11 2014,15:12:41)
;
_computing_molecular_graphics 'Olex2 (Dolomanov et al., 2009)'
_computing_publication_material 'Olex2 (Dolomanov et al., 2009)'
_computing_structure_refinement 'ShelXL (Sheldrick, 2015)'
_computing_structure_solution 'ShelXD (Sheldrick, 2008)'
_diffrn_ambient_environment air
_diffrn_ambient_temperature 291.85(10)
_diffrn_detector 'CCD plate'
_diffrn_detector_area_resol_mean 7.9580
_diffrn_detector_type Eos
_diffrn_measured_fraction_theta_full 0.984
_diffrn_measured_fraction_theta_max 0.984
_diffrn_measurement_details
;
  1 omega   34.00   93.00   1.0000   20.0000
omega____ theta____ kappa____ phi______ frames
    -       27.5074   57.0000  120.0000 59

  2 omega   31.00   66.00   1.0000   20.0000
omega____ theta____ kappa____ phi______ frames
    -       27.5074  -99.0000 -120.0000 35

  3 omega  -53.00   71.00   1.0000   20.0000
omega____ theta____ kappa____ phi______ frames
    -       27.5074  -38.0000  -30.0000 124

  4 omega   81.00  107.00   1.0000   20.0000
omega____ theta____ kappa____ phi______ frames
    -       27.5074  178.0000 -150.0000 26
;
_diffrn_measurement_device 'four-circle diffractometer'
_diffrn_measurement_device_type 'SuperNova, Dual, Cu at zero, Eos'
_diffrn_measurement_method '\w scans'
_diffrn_orient_matrix_UB_11 -0.0070328000
_diffrn_orient_matrix_UB_12 -0.0105628000
_diffrn_orient_matrix_UB_13 0.0442439000
_diffrn_orient_matrix_UB_21 -0.1341924000
_diffrn_orient_matrix_UB_22 0.0214835000
_diffrn_orient_matrix_UB_23 -0.0055641000
_diffrn_orient_matrix_UB_31 -0.0355321000
_diffrn_orient_matrix_UB_32 -0.0787774000
_diffrn_orient_matrix_UB_33 -0.0074677000
_diffrn_radiation_monochromator mirror
_diffrn_radiation_probe x-ray
_diffrn_radiation_type MoK\a
_diffrn_radiation_wavelength 0.71073
_diffrn_reflns_av_R_equivalents 0.0202
_diffrn_reflns_av_unetI/netI 0.0360
_diffrn_reflns_limit_h_max 6
_diffrn_reflns_limit_h_min -6
_diffrn_reflns_limit_k_max 7
_diffrn_reflns_limit_k_min -10
_diffrn_reflns_limit_l_max 20
_diffrn_reflns_limit_l_min -12
_diffrn_reflns_number 2594
_diffrn_reflns_theta_full 25.67
_diffrn_reflns_theta_max 25.67
_diffrn_reflns_theta_min 2.60
_diffrn_source 'SuperNova (Mo) X-ray Source'
_exptl_absorpt_coefficient_mu 0.246
_exptl_absorpt_correction_T_max 0.949
_exptl_absorpt_correction_T_min 0.906
_exptl_absorpt_correction_type multi-scan
_exptl_absorpt_process_details
;
CrysAlisPro, Agilent Technologies,
Version 1.171.37.33c (release 11-04-2014 CrysAlis171 .NET)
(compiled Apr 11 2014,15:12:41)
Empirical absorption correction using spherical harmonics,
 implemented in SCALE3 ABSPACK scaling algorithm.
;
_exptl_crystal_colour 'clear colourless'
_exptl_crystal_colour_lustre clear
_exptl_crystal_colour_primary colourless
_exptl_crystal_density_diffrn 1.370
_exptl_crystal_density_method 'not measured'
_exptl_crystal_description block
_exptl_crystal_F_000 304
_exptl_crystal_size_max 0.459
_exptl_crystal_size_mid 0.331
_exptl_crystal_size_min 0.218
_refine_diff_density_max 0.231
_refine_diff_density_min -0.156
_refine_diff_density_rms 0.040
_refine_ls_abs_structure_details 'Flack H D (1983), Acta Cryst. A39, 876-881'
_refine_ls_abs_structure_Flack 0.02(9)
_refine_ls_extinction_method none
_refine_ls_goodness_of_fit_ref 1.034
_refine_ls_hydrogen_treatment constr
_refine_ls_matrix_type full
_refine_ls_number_parameters 177
_refine_ls_number_reflns 1812
_refine_ls_number_restraints 1
_refine_ls_restrained_S_all 1.034
_refine_ls_R_factor_all 0.0366
_refine_ls_R_factor_gt 0.0345
_refine_ls_shift/su_max 0.000
_refine_ls_shift/su_mean 0.000
_refine_ls_structure_factor_coef Fsqd
_refine_ls_weighting_details 'calc w=1/[\s^2^(Fo^2^)+(0.0486P)^2^+0.0605P] where P=(Fo^2^+2Fc^2^)/3'
_refine_ls_weighting_scheme calc
_refine_ls_wR_factor_gt 0.0837
_refine_ls_wR_factor_ref 0.0856
_reflns_number_gt 1725
_reflns_number_total 1812
_reflns_threshold_expression >2sigma(I)
_cod_data_source_file c5ce01893e2.cif
_cod_data_source_block stol1
_cod_depositor_comments 'Adding full bibliography for 7223799--7223801.cif.'
_cod_database_code 7223800
_chemical_oxdiff_formula 'C12 O5 H18 S1'
_reflns_odcompleteness_completeness 99.41
_reflns_odcompleteness_iscentric 1
_reflns_odcompleteness_theta 26.32
_olex2_refinement_description
;
1. Fixed Uiso
 At 1.2 times of:
  All C(H) groups, All C(H,H) groups
 At 1.5 times of:
  All C(H,H,H) groups, All O(H) groups
2.a Ternary CH refined with riding coordinates:
 C8(H8), C9(H9), C10(H10), C11(H11), C12(H12)
2.b Secondary CH2 refined with riding coordinates:
 C13(H13a,H13b)
2.c Aromatic/amide H refined with riding coordinates:
 C3(H3), C4(H4), C6(H6), C7(H7)
2.d Idealised Me refined as rotating group:
 C1(H1a,H1b,H1c)
2.e Idealised tetrahedral OH refined as rotating group:
 O2(H2), O3(H3a), O4(H4a), O5(H5)
;
_olex2_date_sample_data_collection 2014-11-16
_olex2_submission_special_instructions 'No special instructions were received'

loop_
_space_group_symop_id
_space_group_symop_operation_xyz
1 'x, y, z'
2 '-x, y+1/2, -z'

loop_
_atom_site_label
_atom_site_type_symbol
_atom_site_fract_x
_atom_site_fract_y
_atom_site_fract_z
_atom_site_U_iso_or_equiv
_atom_site_adp_type
_atom_site_occupancy
_atom_site_calc_flag
_atom_site_refinement_flags_posn
C1 C -0.0902(8) -0.8997(6) -0.6093(2) 0.0747(13) Uani 1 d .
H1A H -0.2128 -0.8397 -0.6463 0.112 Uiso 1 calc GR
H1B H -0.0680 -0.9998 -0.6343 0.112 Uiso 1 calc GR
H1C H 0.0753 -0.8468 -0.6017 0.112 Uiso 1 calc GR
C2 C -0.1934(6) -0.9199(4) -0.52337(17) 0.0461(8) Uani 1 d .
C3 C -0.0823(6) -0.8376(4) -0.45170(19) 0.0485(8) Uani 1 d .
H3 H 0.0590 -0.7720 -0.4567 0.058 Uiso 1 calc R
C4 C -0.1795(6) -0.8520(4) -0.37284(17) 0.0417(7) Uani 1 d .
H4 H -0.1045 -0.7952 -0.3263 0.050 Uiso 1 calc R
C5 C -0.3874(5) -0.9508(4) -0.36408(14) 0.0349(6) Uani 1 d .
C6 C -0.5001(6) -1.0351(4) -0.43447(19) 0.0476(8) Uani 1 d .
H6 H -0.6406 -1.1012 -0.4293 0.057 Uiso 1 calc R
C7 C -0.3994(7) -1.0189(4) -0.51284(18) 0.0524(9) Uani 1 d .
H7 H -0.4732 -1.0765 -0.5592 0.063 Uiso 1 calc R
C8 C -0.3136(5) -1.0912(3) -0.20062(16) 0.0314(6) Uani 1 d .
H8 H -0.1315 -1.0711 -0.2103 0.038 Uiso 1 calc R
C9 C -0.3502(5) -1.0598(3) -0.10657(16) 0.0302(6) Uani 1 d .
H9 H -0.5373 -1.0623 -0.0995 0.036 Uiso 1 calc R
C10 C -0.2061(5) -1.1823(3) -0.04855(15) 0.0310(6) Uani 1 d .
H10 H -0.0169 -1.1684 -0.0492 0.037 Uiso 1 calc R
C11 C -0.2805(5) -1.3455(3) -0.07994(15) 0.0306(6) Uani 1 d .
H11 H -0.1753 -1.4223 -0.0455 0.037 Uiso 1 calc R
C12 C -0.2316(5) -1.3608(3) -0.17377(16) 0.0323(6) Uani 1 d .
H12 H -0.0451 -1.3443 -0.1786 0.039 Uiso 1 calc R
C13 C -0.3137(6) -1.5187(3) -0.21133(17) 0.0372(6) Uani 1 d .
H13A H -0.4950 -1.5395 -0.2033 0.045 Uiso 1 calc R
H13B H -0.2978 -1.5197 -0.2720 0.045 Uiso 1 calc R
O1 O -0.3838(4) -1.2467(2) -0.22493(10) 0.0354(5) Uani 1 d .
O2 O -0.2483(4) -0.9077(2) -0.08617(12) 0.0426(5) Uani 1 d .
H2 H -0.3145 -0.8735 -0.0451 0.064 Uiso 1 calc GR
O3 O -0.2705(4) -1.1590(2) 0.03727(10) 0.0375(5) Uani 1 d .
H3A H -0.1362 -1.1623 0.0706 0.056 Uiso 1 calc GR
O4 O -0.5530(4) -1.3666(2) -0.07023(13) 0.0392(5) Uani 1 d .
H4A H -0.5844 -1.4595 -0.0663 0.059 Uiso 1 calc GR
O5 O -0.1472(5) -1.6354(3) -0.16907(14) 0.0511(6) Uani 1 d .
H5 H -0.2328 -1.7143 -0.1632 0.077 Uiso 1 calc GR
S1 S -0.53223(14) -0.95967(9) -0.26561(4) 0.0434(2) Uani 1 d .

loop_
_atom_site_aniso_label
_atom_site_aniso_U_11
_atom_site_aniso_U_22
_atom_site_aniso_U_33
_atom_site_aniso_U_23
_atom_site_aniso_U_13
_atom_site_aniso_U_12
C1 0.088(3) 0.092(4) 0.0477(18) 0.014(2) 0.0266(18) 0.029(2)
C2 0.0576(17) 0.047(2) 0.0347(14) 0.0064(14) 0.0081(12) 0.0169(15)
C3 0.0555(18) 0.0391(18) 0.0522(18) 0.0058(15) 0.0126(14) -0.0037(15)
C4 0.0560(17) 0.0331(17) 0.0350(14) -0.0022(13) 0.0007(12) -0.0033(14)
C5 0.0512(14) 0.0250(13) 0.0279(11) 0.0052(13) 0.0023(10) 0.0111(14)
C6 0.0570(18) 0.0408(18) 0.0441(16) 0.0007(14) 0.0016(13) -0.0052(15)
C7 0.063(2) 0.057(2) 0.0356(15) -0.0142(15) -0.0019(13) 0.0056(16)
C8 0.0427(14) 0.0247(15) 0.0273(12) 0.0071(11) 0.0068(10) 0.0015(11)
C9 0.0435(14) 0.0190(13) 0.0293(13) 0.0011(11) 0.0093(10) -0.0013(11)
C10 0.0402(14) 0.0261(15) 0.0270(13) -0.0002(11) 0.0047(10) 0.0016(11)
C11 0.0428(14) 0.0206(13) 0.0283(12) 0.0032(11) 0.0032(10) 0.0043(11)
C12 0.0442(14) 0.0250(14) 0.0284(12) 0.0004(11) 0.0065(10) 0.0007(12)
C13 0.0591(17) 0.0243(15) 0.0285(13) -0.0015(11) 0.0067(11) 0.0004(12)
O1 0.0569(11) 0.0214(10) 0.0271(9) 0.0020(8) 0.0014(8) 0.0001(9)
O2 0.0728(13) 0.0223(10) 0.0352(10) -0.0008(8) 0.0177(9) -0.0079(9)
O3 0.0571(12) 0.0310(12) 0.0243(9) -0.0021(8) 0.0036(8) 0.0088(9)
O4 0.0513(11) 0.0258(11) 0.0430(10) 0.0025(9) 0.0169(8) -0.0075(9)
O5 0.0738(15) 0.0230(11) 0.0544(13) 0.0010(10) -0.0025(11) -0.0031(10)
S1 0.0582(4) 0.0380(4) 0.0353(3) 0.0121(3) 0.0106(3) 0.0149(4)

loop_
_atom_type_symbol
_atom_type_description
_atom_type_scat_dispersion_real
_atom_type_scat_dispersion_imag
_atom_type_scat_source
C C 0.0033 0.0016 'International Tables Vol C Tables 4.2.6.8 and 6.1.1.4'
H H 0.0000 0.0000 'International Tables Vol C Tables 4.2.6.8 and 6.1.1.4'
O O 0.0106 0.0060 'International Tables Vol C Tables 4.2.6.8 and 6.1.1.4'
S S 0.1246 0.1234 'International Tables Vol C Tables 4.2.6.8 and 6.1.1.4'

loop_
_geom_angle_atom_site_label_1
_geom_angle_atom_site_label_2
_geom_angle_atom_site_label_3
_geom_angle
H1A C1 H1B 109.5
H1A C1 H1C 109.5
H1B C1 H1C 109.5
C2 C1 H1A 109.5
C2 C1 H1B 109.5
C2 C1 H1C 109.5
C3 C2 C1 120.8(3)
C7 C2 C1 121.7(3)
C7 C2 C3 117.6(3)
C2 C3 H3 119.3
C4 C3 C2 121.4(3)
C4 C3 H3 119.3
C3 C4 H4 120.0
C5 C4 C3 120.0(3)
C5 C4 H4 120.0
C4 C5 C6 119.7(3)
C4 C5 S1 120.7(2)
C6 C5 S1 119.4(2)
C5 C6 H6 120.3
C5 C6 C7 119.3(3)
C7 C6 H6 120.3
C2 C7 C6 122.0(3)
C2 C7 H7 119.0
C6 C7 H7 119.0
C9 C8 H8 109.9
C9 C8 S1 107.40(17)
O1 C8 H8 109.9
O1 C8 C9 111.7(2)
O1 C8 S1 108.04(17)
S1 C8 H8 109.9
C8 C9 H9 109.4
C10 C9 C8 110.6(2)
C10 C9 H9 109.4
O2 C9 C8 107.2(2)
O2 C9 H9 109.4
O2 C9 C10 110.8(2)
C9 C10 H10 108.8
C11 C10 C9 110.7(2)
C11 C10 H10 108.8
O3 C10 C9 108.6(2)
O3 C10 H10 108.8
O3 C10 C11 111.0(2)
C10 C11 H11 109.8
C10 C11 C12 109.3(2)
C12 C11 H11 109.8
O4 C11 C10 107.1(2)
O4 C11 H11 109.8
O4 C11 C12 111.01(19)
C11 C12 H12 109.3
C13 C12 C11 112.6(2)
C13 C12 H12 109.3
O1 C12 C11 110.1(2)
O1 C12 H12 109.3
O1 C12 C13 106.27(19)
C12 C13 H13A 110.0
C12 C13 H13B 110.0
H13A C13 H13B 108.3
O5 C13 C12 108.6(2)
O5 C13 H13A 110.0
O5 C13 H13B 110.0
C8 O1 C12 112.51(19)
C9 O2 H2 109.5
C10 O3 H3A 109.5
C11 O4 H4A 109.5
C13 O5 H5 109.5
C5 S1 C8 102.96(12)

loop_
_geom_bond_atom_site_label_1
_geom_bond_atom_site_label_2
_geom_bond_distance
C1 H1A 0.9600
C1 H1B 0.9600
C1 H1C 0.9600
C1 C2 1.521(4)
C2 C3 1.402(4)
C2 C7 1.383(5)
C3 H3 0.9300
C3 C4 1.398(4)
C4 H4 0.9300
C4 C5 1.384(4)
C5 C6 1.398(4)
C5 S1 1.798(3)
C6 H6 0.9300
C6 C7 1.400(4)
C7 H7 0.9300
C8 H8 0.9800
C8 C9 1.541(3)
C8 O1 1.428(3)
C8 S1 1.828(3)
C9 H9 0.9800
C9 C10 1.533(4)
C9 O2 1.434(3)
C10 H10 0.9800
C10 C11 1.525(4)
C10 O3 1.444(3)
C11 H11 0.9800
C11 C12 1.536(3)
C11 O4 1.436(3)
C12 H12 0.9800
C12 C13 1.524(4)
C12 O1 1.445(3)
C13 H13A 0.9700
C13 H13B 0.9700
C13 O5 1.435(4)
O2 H2 0.8200
O3 H3A 0.8200
O4 H4A 0.8200
O5 H5 0.8200

loop_
_geom_torsion_atom_site_label_1
_geom_torsion_atom_site_label_2
_geom_torsion_atom_site_label_3
_geom_torsion_atom_site_label_4
_geom_torsion
C1 C2 C3 C4 178.3(3)
C1 C2 C7 C6 -178.3(3)
C2 C3 C4 C5 0.9(4)
C3 C2 C7 C6 1.5(5)
C3 C4 C5 C6 -0.4(4)
C3 C4 C5 S1 -175.0(2)
C4 C5 C6 C7 0.5(4)
C4 C5 S1 C8 -82.5(2)
C5 C6 C7 C2 -1.1(5)
C6 C5 S1 C8 102.8(2)
C7 C2 C3 C4 -1.4(5)
C8 C9 C10 C11 -51.4(3)
C8 C9 C10 O3 -173.5(2)
C9 C8 O1 C12 -58.8(3)
C9 C8 S1 C5 158.46(18)
C9 C10 C11 C12 54.4(3)
C9 C10 C11 O4 -65.9(2)
C10 C11 C12 C13 -177.3(2)
C10 C11 C12 O1 -58.8(3)
C11 C12 C13 O5 -65.9(3)
C11 C12 O1 C8 61.9(3)
C13 C12 O1 C8 -175.8(2)
O1 C8 C9 C10 52.9(3)
O1 C8 C9 O2 173.8(2)
O1 C8 S1 C5 -80.95(19)
O1 C12 C13 O5 173.5(2)
O2 C9 C10 C11 -170.2(2)
O2 C9 C10 O3 67.8(3)
O3 C10 C11 C12 175.04(19)
O3 C10 C11 O4 54.7(2)
O4 C11 C12 C13 -59.3(3)
O4 C11 C12 O1 59.1(3)
S1 C5 C6 C7 175.2(2)
S1 C8 C9 C10 171.19(18)
S1 C8 C9 O2 -67.9(2)
S1 C8 O1 C12 -176.74(16)
